data_1570872
loop_
_publ_author_name
'Liao, Qiuyan'
'Li, Aisen'
'Huang, Arui'
'Wang, Jiaqiang'
'Chang, Kai'
'Li, Hehua'
'Yao, Pengfei'
'Zhong, Cheng'
'Xie, Peidong'
'Wang, Jinfeng'
'Li, Zhen'
'Li, Qianqian'

_publ_section_title
;
 Controllable &#x3c0;-&#x3c0; coupling of intramolecular dimer models in
 aggregated states.
;
_journal_issue 12
_journal_name_full 'Chemical science'
_journal_page_first 4364
_journal_page_last 4373
_journal_paper_doi 10.1039/d3sc05533g
_journal_volume 15
_journal_year 2024
_chemical_formula_moiety 'C33 H36 O'
_chemical_formula_sum 'C33 H36 O'
_chemical_formula_weight 448.62
_space_group_crystal_system monoclinic
_space_group_IT_number 14
_space_group_name_Hall '-P 2ybc'
_space_group_name_H-M_alt 'P 1 21/c 1'
_atom_sites_solution_hydrogens geom
_audit_creation_date 2022-06-20
_audit_creation_method
;
Olex2 1.3
(compiled 2020.11.12 svn.r5f609507 for OlexSys, GUI svn.r6408)
;
_audit_update_record
;
2022-06-20 deposited with the CCDC.	2024-02-01 downloaded from the CCDC.
;
_cell_angle_alpha 90
_cell_angle_beta 100.989(4)
_cell_angle_gamma 90
_cell_formula_units_Z 4
_cell_length_a 7.2553(15)
_cell_length_b 20.450(4)
_cell_length_c 18.243(4)
_cell_measurement_reflns_used 4451
_cell_measurement_temperature 296(2)
_cell_measurement_theta_max 26.86
_cell_measurement_theta_min 2.27
_cell_volume 2657.1(10)
_computing_cell_refinement 'SAINT v7.68A (Bruker, 2009)'
_computing_data_reduction 'SAINT v7.68A (Bruker, 2009)'
_computing_molecular_graphics 'Olex2 1.3 (Dolomanov et al., 2009)'
_computing_publication_material 'Olex2 1.3 (Dolomanov et al., 2009)'
_computing_structure_refinement 'SHELXL 2018/3 (Sheldrick, 2015)'
_diffrn_ambient_temperature 296.15
_diffrn_measured_fraction_theta_full 0.999
_diffrn_measured_fraction_theta_max 0.996
_diffrn_measurement_device_type 'Bruker APEX-II CCD'
_diffrn_measurement_method '\f and \w scans'
_diffrn_radiation_monochromator graphite
_diffrn_radiation_type MoK\a
_diffrn_radiation_wavelength 0.71073
_diffrn_reflns_av_R_equivalents 0.0735
_diffrn_reflns_av_unetI/netI 0.0742
_diffrn_reflns_Laue_measured_fraction_full 0.999
_diffrn_reflns_Laue_measured_fraction_max 0.996
_diffrn_reflns_limit_h_max 10
_diffrn_reflns_limit_h_min -10
_diffrn_reflns_limit_k_max 28
_diffrn_reflns_limit_k_min -25
_diffrn_reflns_limit_l_max 25
_diffrn_reflns_limit_l_min -25
_diffrn_reflns_number 26719
_diffrn_reflns_point_group_measured_fraction_full 0.999
_diffrn_reflns_point_group_measured_fraction_max 0.996
_diffrn_reflns_theta_full 25.242
_diffrn_reflns_theta_max 30.124
_diffrn_reflns_theta_min 1.511
_diffrn_source_current 0.0
_diffrn_source_power 0.0
_diffrn_source_voltage 0.0
_diffrn_standards_number 0
_exptl_absorpt_coefficient_mu 0.065
_exptl_absorpt_correction_T_max 0.7460
_exptl_absorpt_correction_T_min 0.6132
_exptl_absorpt_correction_type none
_exptl_absorpt_process_details
;
SADABS-2008/1 (Bruker,2008) was used for absorption correction.
wR2(int) was 0.0970 before and 0.0562 after correction.
The Ratio of minimum to maximum transmission is 0.8220.
The \l/2 correction factor is 0.0015.
;
_exptl_crystal_colour 'clear light colourless'
_exptl_crystal_colour_lustre clear
_exptl_crystal_colour_modifier light
_exptl_crystal_colour_primary colourless
_exptl_crystal_density_diffrn 1.121
_exptl_crystal_description block
_exptl_crystal_F_000 968
_exptl_crystal_size_max 0.1
_exptl_crystal_size_mid 0.1
_exptl_crystal_size_min 0.1
_refine_diff_density_max 0.331
_refine_diff_density_min -0.200
_refine_diff_density_rms 0.050
_refine_ls_extinction_method none
_refine_ls_goodness_of_fit_ref 1.019
_refine_ls_hydrogen_treatment constr
_refine_ls_matrix_type full
_refine_ls_number_parameters 343
_refine_ls_number_reflns 7811
_refine_ls_number_restraints 0
_refine_ls_restrained_S_all 1.019
_refine_ls_R_factor_all 0.1499
_refine_ls_R_factor_gt 0.0723
_refine_ls_shift/su_max 0.000
_refine_ls_shift/su_mean 0.000
_refine_ls_structure_factor_coef Fsqd
_refine_ls_weighting_details 'w=1/[\s^2^(Fo^2^)+(0.1225P)^2^+0.0576P] where P=(Fo^2^+2Fc^2^)/3'
_refine_ls_weighting_scheme calc
_refine_ls_wR_factor_gt 0.1984
_refine_ls_wR_factor_ref 0.2446
_reflns_Friedel_coverage 0.000
_reflns_number_gt 3660
_reflns_number_total 7811
_reflns_threshold_expression 'I > 2\s(I)'
_cod_data_source_file d3sc05533g4.cif
_cod_data_source_block y
_cod_depositor_comments 'Adding full bibliography for 1570870--1570891.cif.'
_cod_original_cell_volume 2657.2(10)
_cod_database_code 1570872
_shelx_shelxl_version_number 2018/3
_shelx_space_group_comment
;
The symmetry employed for this shelxl refinement is uniquely defined
by the following loop, which should always be used as a source of
symmetry information in preference to the above space-group names.
They are only intended as comments.
;
_shelx_estimated_absorpt_t_max 0.993
_shelx_estimated_absorpt_t_min 0.993
_olex2_refinement_description
;
1. Fixed Uiso
 At 1.2 times of:
  All C(H) groups
 At 1.5 times of:
  All C(H,H,H) groups
2. Others
 Sof(C29A)=Sof(C28A)=Sof(C27A)=1-FVAR(1)
 Sof(C29)=Sof(C27)=Sof(C28)=FVAR(1)
3.a Aromatic/amide H refined with riding coordinates:
 C21(H21), C22(H22), C20(H20), C19(H19), C11(H11), C10(H10), C8(H8), C16(H16),
 C15(H15), C14(H14), C5(H5), C3(H3)
3.b Idealised Me refined as rotating group:
 C33(H33A,H33B,H33C), C29(H29A,H29B,H29C), C27(H27A,H27B,H27C), C28(H28A,H28B,
 H28C), C25(H25A,H25B,H25C), C32(H32A,H32B,H32C), C31(H31A,H31B,H31C), C24(H24A,
 H24B,H24C)
;
_olex2_submission_special_instructions 'No special instructions were received'

loop_
_space_group_symop_operation_xyz
'x, y, z'
'-x, y+1/2, -z+1/2'
'-x, -y, -z'
'x, -y-1/2, z-1/2'

loop_
_atom_site_label
_atom_site_type_symbol
_atom_site_fract_x
_atom_site_fract_y
_atom_site_fract_z
_atom_site_U_iso_or_equiv
_atom_site_adp_type
_atom_site_occupancy
_atom_site_site_symmetry_order
_atom_site_calc_flag
_atom_site_refinement_flags_posn
_atom_site_refinement_flags_adp
_atom_site_refinement_flags_occupancy
_atom_site_disorder_assembly
_atom_site_disorder_group
C21 C 0.3145(4) 0.05985(13) -0.03316(16) 0.0807(8) Uani 1 1 d . . . . .
H21 H 0.312887 0.023168 -0.063398 0.097 Uiso 1 1 calc R U . . .
C22 C 0.1645(4) 0.07414(13) -0.00240(15) 0.0729(7) Uani 1 1 d . . . . .
H22 H 0.059561 0.047137 -0.012418 0.088 Uiso 1 1 calc R U . . .
O1 O 0.43919(18) 0.30801(7) 0.00533(8) 0.0567(4) Uani 1 1 d . . . . .
C33 C 0.4447(7) 0.4646(2) -0.29894(17) 0.154(2) Uani 1 1 d . . . . .
H33A H 0.473787 0.493543 -0.336610 0.231 Uiso 1 1 calc R U . . .
H33B H 0.330518 0.478619 -0.284416 0.231 Uiso 1 1 calc R U . . .
H33C H 0.429180 0.420972 -0.318468 0.231 Uiso 1 1 calc R U . . .
C20 C 0.4706(4) 0.09987(13) -0.01960(14) 0.0711(7) Uani 1 1 d . . . . .
H20 H 0.574293 0.089616 -0.040505 0.085 Uiso 1 1 calc R U . . .
C19 C 0.4748(3) 0.15412(11) 0.02393(12) 0.0544(5) Uani 1 1 d . . . . .
H19 H 0.580185 0.180980 0.031433 0.065 Uiso 1 1 calc R U . . .
C11 C 0.3717(3) 0.34404(12) -0.11825(12) 0.0635(6) Uani 1 1 d . . . . .
H11 H 0.268749 0.316088 -0.125349 0.076 Uiso 1 1 calc R U . . .
C10 C 0.4068(3) 0.38145(12) -0.17673(12) 0.0627(6) Uani 1 1 d . . . . .
H10 H 0.327681 0.378206 -0.223107 0.075 Uiso 1 1 calc R U . . .
C29 C 1.0391(11) 0.3367(5) 0.3183(4) 0.107(4) Uani 0.587(11) 1 d . . P A 1
H29A H 1.099951 0.328854 0.369035 0.160 Uiso 1 1 calc R U . . .
H29B H 1.030685 0.382983 0.309275 0.160 Uiso 1 1 calc R U . . .
H29C H 1.110623 0.316857 0.285073 0.160 Uiso 1 1 calc R U . . .
C27 C 0.8892(8) 0.2336(2) 0.3279(3) 0.0722(18) Uani 0.587(11) 1 d . . P A 1
H27A H 0.952908 0.213173 0.292423 0.108 Uiso 1 1 calc R U . . .
H27B H 0.773205 0.211141 0.328368 0.108 Uiso 1 1 calc R U . . .
H27C H 0.967033 0.231570 0.376732 0.108 Uiso 1 1 calc R U . . .
C28 C 0.7220(8) 0.3322(4) 0.3534(2) 0.092(3) Uani 0.587(11) 1 d . . P A 1
H28A H 0.784558 0.329373 0.404682 0.138 Uiso 1 1 calc R U . . .
H28B H 0.609855 0.306179 0.346091 0.138 Uiso 1 1 calc R U . . .
H28C H 0.689692 0.376947 0.341200 0.138 Uiso 1 1 calc R U . . .
C25 C 0.9716(3) 0.37405(13) 0.03132(13) 0.0697(7) Uani 1 1 d . . . . .
H25A H 0.970431 0.329416 0.014914 0.105 Uiso 1 1 calc R U . . .
H25B H 1.054644 0.378253 0.078800 0.105 Uiso 1 1 calc R U . . .
H25C H 1.014368 0.401731 -0.004531 0.105 Uiso 1 1 calc R U . . .
C32 C 0.7801(7) 0.4398(2) -0.2541(3) 0.173(2) Uani 1 1 d . . . . .
H32A H 0.751607 0.400554 -0.282972 0.260 Uiso 1 1 calc R U . . .
H32B H 0.871457 0.430291 -0.209981 0.260 Uiso 1 1 calc R U . . .
H32C H 0.829702 0.472003 -0.283377 0.260 Uiso 1 1 calc R U . . .
C31 C 0.6341(5) 0.53629(14) -0.20724(16) 0.0954(10) Uani 1 1 d . . . . .
H31A H 0.653568 0.562538 -0.248724 0.143 Uiso 1 1 calc R U . . .
H31B H 0.742712 0.538952 -0.167979 0.143 Uiso 1 1 calc R U . . .
H31C H 0.526197 0.552037 -0.189292 0.143 Uiso 1 1 calc R U . . .
C13 C 0.1620(3) 0.12810(11) 0.04390(12) 0.0537(5) Uani 1 1 d . . . . .
C18 C 0.3210(2) 0.17014(9) 0.05791(11) 0.0437(4) Uani 1 1 d . . . . .
C17 C 0.3212(2) 0.22407(10) 0.10682(10) 0.0444(5) Uani 1 1 d . . . . .
C2 C 0.4885(3) 0.26774(9) 0.12778(10) 0.0434(4) Uani 1 1 d . . . . .
C1 C 0.5478(2) 0.30948(9) 0.07593(10) 0.0427(4) Uani 1 1 d . . . . .
C12 C 0.4882(3) 0.34770(9) -0.04916(10) 0.0469(5) Uani 1 1 d . . . . .
C7 C 0.6415(3) 0.38879(9) -0.03674(10) 0.0441(4) Uani 1 1 d . . . . .
C8 C 0.6723(3) 0.42577(10) -0.09771(10) 0.0512(5) Uani 1 1 d . . . . .
H8 H 0.776031 0.453392 -0.090884 0.061 Uiso 1 1 calc R U . . .
C9 C 0.5578(3) 0.42373(11) -0.16761(11) 0.0551(5) Uani 1 1 d . . . . .
C30 C 0.6023(4) 0.46585(12) -0.23203(12) 0.0695(7) Uani 1 1 d . . . . .
C16 C 0.1684(3) 0.23397(12) 0.13928(13) 0.0618(6) Uani 1 1 d . . . . .
H16 H 0.169007 0.268650 0.172302 0.074 Uiso 1 1 calc R U . . .
C15 C 0.0111(3) 0.19309(15) 0.12392(16) 0.0744(7) Uani 1 1 d . . . . .
H15 H -0.092107 0.201444 0.145883 0.089 Uiso 1 1 calc R U . . .
C14 C 0.0083(3) 0.14186(14) 0.07763(16) 0.0714(7) Uani 1 1 d . . . . .
H14 H -0.097276 0.115127 0.067840 0.086 Uiso 1 1 calc R U . . .
C23 C 0.7709(3) 0.39457(10) 0.03899(10) 0.0471(5) Uani 1 1 d . . . . .
C6 C 0.7033(3) 0.34982(9) 0.09538(10) 0.0431(4) Uani 1 1 d . . . . .
C5 C 0.7975(3) 0.34795(10) 0.16963(10) 0.0490(5) Uani 1 1 d . . . . .
H5 H 0.901904 0.374710 0.183720 0.059 Uiso 1 1 calc R U . . .
C4 C 0.7434(3) 0.30823(10) 0.22343(10) 0.0494(5) Uani 1 1 d . . . . .
C26 C 0.8468(3) 0.30802(13) 0.30514(12) 0.0655(6) Uani 1 1 d . . . . .
C3 C 0.5874(3) 0.26877(10) 0.20051(11) 0.0478(5) Uani 1 1 d . . . . .
H3 H 0.547666 0.241877 0.235564 0.057 Uiso 1 1 calc R U . . .
C24 C 0.7718(4) 0.46601(11) 0.06623(13) 0.0698(7) Uani 1 1 d . . . . .
H24A H 0.854380 0.469891 0.113847 0.105 Uiso 1 1 calc R U . . .
H24B H 0.646993 0.478416 0.070966 0.105 Uiso 1 1 calc R U . . .
H24C H 0.814548 0.494168 0.030816 0.105 Uiso 1 1 calc R U . . .
C29A C 1.047(2) 0.3080(13) 0.3105(8) 0.193(11) Uani 0.413(11) 1 d . . P A 2
C28A C 0.8158(17) 0.3866(5) 0.3342(5) 0.114(4) Uani 0.413(11) 1 d . . P A 2
C27A C 0.778(2) 0.2647(7) 0.3563(5) 0.152(9) Uani 0.413(11) 1 d . . P A 2

loop_
_atom_site_aniso_label
_atom_site_aniso_U_11
_atom_site_aniso_U_22
_atom_site_aniso_U_33
_atom_site_aniso_U_23
_atom_site_aniso_U_13
_atom_site_aniso_U_12
C21 0.106(2) 0.0613(16) 0.0710(17) -0.0073(13) 0.0079(16) -0.0074(15)
C22 0.0802(17) 0.0594(15) 0.0729(16) 0.0095(13) -0.0014(14) -0.0190(13)
O1 0.0548(8) 0.0654(10) 0.0445(8) 0.0148(7) -0.0039(6) -0.0214(7)
C33 0.223(4) 0.164(4) 0.0542(18) 0.041(2) -0.027(2) -0.101(3)
C20 0.0844(17) 0.0710(17) 0.0625(15) -0.0029(13) 0.0257(13) 0.0052(13)
C19 0.0516(11) 0.0599(14) 0.0528(12) 0.0043(10) 0.0128(10) -0.0026(10)
C11 0.0665(14) 0.0691(15) 0.0479(12) 0.0082(11) -0.0064(10) -0.0229(11)
C10 0.0773(15) 0.0669(15) 0.0384(11) 0.0022(10) -0.0026(10) -0.0122(12)
C29 0.110(5) 0.172(8) 0.037(3) -0.014(3) 0.008(3) -0.086(6)
C27 0.074(3) 0.083(3) 0.049(3) 0.007(2) -0.016(2) 0.015(2)
C28 0.115(4) 0.125(7) 0.035(2) -0.014(3) 0.010(2) 0.044(4)
C25 0.0577(13) 0.0956(19) 0.0559(14) 0.0167(13) 0.0107(11) -0.0107(12)
C32 0.254(6) 0.153(4) 0.159(4) 0.078(3) 0.156(4) 0.072(4)
C31 0.137(3) 0.081(2) 0.0654(17) 0.0220(15) 0.0114(17) -0.0277(18)
C13 0.0505(11) 0.0563(13) 0.0521(12) 0.0152(10) 0.0040(9) -0.0073(9)
C18 0.0422(10) 0.0463(11) 0.0416(10) 0.0121(8) 0.0050(8) -0.0018(8)
C17 0.0397(9) 0.0510(12) 0.0434(10) 0.0115(9) 0.0101(8) -0.0009(8)
C2 0.0435(10) 0.0453(11) 0.0432(10) 0.0053(8) 0.0126(8) -0.0007(8)
C1 0.0448(10) 0.0460(11) 0.0358(9) 0.0035(8) 0.0040(8) -0.0054(8)
C12 0.0530(11) 0.0459(11) 0.0403(10) 0.0060(8) 0.0053(9) -0.0074(9)
C7 0.0546(11) 0.0420(11) 0.0362(10) 0.0008(8) 0.0097(8) -0.0059(8)
C8 0.0660(13) 0.0489(12) 0.0388(10) 0.0007(9) 0.0106(9) -0.0125(10)
C9 0.0797(14) 0.0499(12) 0.0358(10) 0.0017(9) 0.0112(10) -0.0055(11)
C30 0.1066(19) 0.0650(15) 0.0383(11) 0.0071(11) 0.0175(12) -0.0096(14)
C16 0.0547(12) 0.0714(16) 0.0640(14) 0.0073(11) 0.0237(11) 0.0011(11)
C15 0.0474(12) 0.093(2) 0.0885(19) 0.0114(16) 0.0275(12) -0.0024(12)
C14 0.0448(12) 0.0807(18) 0.0882(18) 0.0204(16) 0.0116(12) -0.0140(11)
C23 0.0559(11) 0.0460(11) 0.0379(10) 0.0021(8) 0.0053(8) -0.0134(9)
C6 0.0491(10) 0.0432(11) 0.0367(10) 0.0021(8) 0.0073(8) -0.0032(8)
C5 0.0556(11) 0.0507(12) 0.0392(10) -0.0015(9) 0.0048(9) -0.0084(9)
C4 0.0569(12) 0.0537(12) 0.0367(10) 0.0000(9) 0.0070(9) -0.0023(10)
C26 0.0751(16) 0.0832(18) 0.0349(11) 0.0026(11) 0.0024(10) -0.0078(13)
C3 0.0539(11) 0.0525(12) 0.0388(10) 0.0061(9) 0.0131(9) -0.0011(9)
C24 0.1063(19) 0.0527(13) 0.0473(12) -0.0007(10) 0.0066(12) -0.0232(13)
C29A 0.149(12) 0.33(3) 0.061(6) -0.050(11) -0.068(6) 0.096(15)
C28A 0.151(9) 0.106(8) 0.072(5) -0.028(5) -0.009(5) 0.018(6)
C27A 0.229(17) 0.158(15) 0.055(5) 0.026(6) -0.010(7) -0.079(14)

loop_
_atom_type_symbol
_atom_type_description
_atom_type_scat_dispersion_real
_atom_type_scat_dispersion_imag
_atom_type_scat_source
C C 0.0033 0.0016 'International Tables Vol C Tables 4.2.6.8 and 6.1.1.4'
H H 0.0000 0.0000 'International Tables Vol C Tables 4.2.6.8 and 6.1.1.4'
O O 0.0106 0.0060 'International Tables Vol C Tables 4.2.6.8 and 6.1.1.4'

loop_
_geom_angle_atom_site_label_1
_geom_angle_atom_site_label_2
_geom_angle_atom_site_label_3
_geom_angle
_geom_angle_site_symmetry_1
_geom_angle_site_symmetry_3
_geom_angle_publ_flag
C22 C21 H21 120.1 . . ?
C22 C21 C20 119.8(3) . . ?
C20 C21 H21 120.1 . . ?
C21 C22 H22 119.0 . . ?
C21 C22 C13 122.0(2) . . ?
C13 C22 H22 119.0 . . ?
C1 O1 C12 118.73(14) . . ?
H33A C33 H33B 109.5 . . ?
H33A C33 H33C 109.5 . . ?
H33B C33 H33C 109.5 . . ?
C30 C33 H33A 109.5 . . ?
C30 C33 H33B 109.5 . . ?
C30 C33 H33C 109.5 . . ?
C21 C20 H20 119.5 . . ?
C19 C20 C21 120.9(2) . . ?
C19 C20 H20 119.5 . . ?
C20 C19 H19 119.6 . . ?
C20 C19 C18 120.8(2) . . ?
C18 C19 H19 119.6 . . ?
C10 C11 H11 119.8 . . ?
C10 C11 C12 120.5(2) . . ?
C12 C11 H11 119.8 . . ?
C11 C10 H10 119.5 . . ?
C11 C10 C9 121.00(19) . . ?
C9 C10 H10 119.5 . . ?
H29A C29 H29B 109.5 . . ?
H29A C29 H29C 109.5 . . ?
H29B C29 H29C 109.5 . . ?
C26 C29 H29A 109.5 . . ?
C26 C29 H29B 109.5 . . ?
C26 C29 H29C 109.5 . . ?
H27A C27 H27B 109.5 . . ?
H27A C27 H27C 109.5 . . ?
H27B C27 H27C 109.5 . . ?
C26 C27 H27A 109.5 . . ?
C26 C27 H27B 109.5 . . ?
C26 C27 H27C 109.5 . . ?
H28A C28 H28B 109.5 . . ?
H28A C28 H28C 109.5 . . ?
H28B C28 H28C 109.5 . . ?
C26 C28 H28A 109.5 . . ?
C26 C28 H28B 109.5 . . ?
C26 C28 H28C 109.5 . . ?
H25A C25 H25B 109.5 . . ?
H25A C25 H25C 109.5 . . ?
H25B C25 H25C 109.5 . . ?
C23 C25 H25A 109.5 . . ?
C23 C25 H25B 109.5 . . ?
C23 C25 H25C 109.5 . . ?
H32A C32 H32B 109.5 . . ?
H32A C32 H32C 109.5 . . ?
H32B C32 H32C 109.5 . . ?
C30 C32 H32A 109.5 . . ?
C30 C32 H32B 109.5 . . ?
C30 C32 H32C 109.5 . . ?
H31A C31 H31B 109.5 . . ?
H31A C31 H31C 109.5 . . ?
H31B C31 H31C 109.5 . . ?
C30 C31 H31A 109.5 . . ?
C30 C31 H31B 109.5 . . ?
C30 C31 H31C 109.5 . . ?
C22 C13 C18 119.0(2) . . ?
C22 C13 C14 122.0(2) . . ?
C14 C13 C18 119.1(2) . . ?
C19 C18 C13 117.5(2) . . ?
C19 C18 C17 123.31(17) . . ?
C17 C18 C13 119.13(18) . . ?
C18 C17 C2 121.90(16) . . ?
C16 C17 C18 118.91(19) . . ?
C16 C17 C2 119.07(19) . . ?
C1 C2 C17 121.97(17) . . ?
C3 C2 C17 120.09(16) . . ?
C3 C2 C1 117.93(17) . . ?
O1 C1 C2 115.07(15) . . ?
O1 C1 C6 123.01(15) . . ?
C6 C1 C2 121.92(16) . . ?
C11 C12 O1 115.40(16) . . ?
C7 C12 O1 123.40(16) . . ?
C7 C12 C11 121.20(17) . . ?
C12 C7 C8 116.48(17) . . ?
C12 C7 C23 122.45(16) . . ?
C8 C7 C23 121.07(16) . . ?
C7 C8 H8 118.0 . . ?
C9 C8 C7 123.90(19) . . ?
C9 C8 H8 118.0 . . ?
C10 C9 C8 116.95(18) . . ?
C10 C9 C30 122.38(19) . . ?
C8 C9 C30 120.6(2) . . ?
C33 C30 C32 109.3(3) . . ?
C33 C30 C31 107.9(3) . . ?
C33 C30 C9 111.8(2) . . ?
C32 C30 C9 108.6(2) . . ?
C31 C30 C32 108.9(3) . . ?
C31 C30 C9 110.26(19) . . ?
C17 C16 H16 119.3 . . ?
C17 C16 C15 121.5(2) . . ?
C15 C16 H16 119.3 . . ?
C16 C15 H15 119.8 . . ?
C14 C15 C16 120.4(2) . . ?
C14 C15 H15 119.8 . . ?
C13 C14 H14 119.5 . . ?
C15 C14 C13 121.0(2) . . ?
C15 C14 H14 119.5 . . ?
C7 C23 C25 109.01(16) . . ?
C7 C23 C6 110.10(15) . . ?
C7 C23 C24 109.29(16) . . ?
C6 C23 C25 109.11(16) . . ?
C6 C23 C24 109.44(16) . . ?
C24 C23 C25 109.88(18) . . ?
C1 C6 C23 122.29(16) . . ?
C1 C6 C5 117.09(16) . . ?
C5 C6 C23 120.62(16) . . ?
C6 C5 H5 118.3 . . ?
C4 C5 C6 123.38(18) . . ?
C4 C5 H5 118.3 . . ?
C5 C4 C26 122.46(18) . . ?
C5 C4 C3 116.85(17) . . ?
C3 C4 C26 120.67(18) . . ?
C29 C26 C27 101.9(4) . . ?
C29 C26 C4 115.1(3) . . ?
C28 C26 C29 115.9(5) . . ?
C28 C26 C27 106.1(4) . . ?
C28 C26 C4 109.8(3) . . ?
C4 C26 C27 106.9(2) . . ?
C4 C26 C28A 103.2(3) . . ?
C29A C26 C4 111.5(6) . . ?
C29A C26 C28A 99.8(10) . . ?
C29A C26 C27A 115.2(10) . . ?
C27A C26 C4 117.7(4) . . ?
C27A C26 C28A 107.0(7) . . ?
C2 C3 C4 122.82(17) . . ?
C2 C3 H3 118.6 . . ?
C4 C3 H3 118.6 . . ?
C23 C24 H24A 109.5 . . ?
C23 C24 H24B 109.5 . . ?
C23 C24 H24C 109.5 . . ?
H24A C24 H24B 109.5 . . ?
H24A C24 H24C 109.5 . . ?
H24B C24 H24C 109.5 . . ?

loop_
_geom_bond_atom_site_label_1
_geom_bond_atom_site_label_2
_geom_bond_distance
_geom_bond_site_symmetry_2
_geom_bond_publ_flag
C21 H21 0.9300 . ?
C21 C22 1.348(4) . ?
C21 C20 1.381(4) . ?
C22 H22 0.9300 . ?
C22 C13 1.392(4) . ?
O1 C1 1.376(2) . ?
O1 C12 1.381(2) . ?
C33 H33A 0.9600 . ?
C33 H33B 0.9600 . ?
C33 H33C 0.9600 . ?
C33 C30 1.506(4) . ?
C20 H20 0.9300 . ?
C20 C19 1.361(3) . ?
C19 H19 0.9300 . ?
C19 C18 1.415(3) . ?
C11 H11 0.9300 . ?
C11 C10 1.375(3) . ?
C11 C12 1.379(3) . ?
C10 H10 0.9300 . ?
C10 C9 1.380(3) . ?
C29 H29A 0.9600 . ?
C29 H29B 0.9600 . ?
C29 H29C 0.9600 . ?
C29 C26 1.490(7) . ?
C27 H27A 0.9600 . ?
C27 H27B 0.9600 . ?
C27 H27C 0.9600 . ?
C27 C26 1.592(5) . ?
C28 H28A 0.9600 . ?
C28 H28B 0.9600 . ?
C28 H28C 0.9600 . ?
C28 C26 1.465(5) . ?
C25 H25A 0.9600 . ?
C25 H25B 0.9600 . ?
C25 H25C 0.9600 . ?
C25 C23 1.547(3) . ?
C32 H32A 0.9600 . ?
C32 H32B 0.9600 . ?
C32 H32C 0.9600 . ?
C32 C30 1.520(4) . ?
C31 H31A 0.9600 . ?
C31 H31B 0.9600 . ?
C31 H31C 0.9600 . ?
C31 C30 1.514(4) . ?
C13 C18 1.422(3) . ?
C13 C14 1.401(3) . ?
C18 C17 1.418(3) . ?
C17 C2 1.497(3) . ?
C17 C16 1.368(3) . ?
C2 C1 1.401(2) . ?
C2 C3 1.383(3) . ?
C1 C6 1.388(3) . ?
C12 C7 1.378(3) . ?
C7 C8 1.398(3) . ?
C7 C23 1.520(3) . ?
C8 H8 0.9300 . ?
C8 C9 1.384(3) . ?
C9 C30 1.540(3) . ?
C16 H16 0.9300 . ?
C16 C15 1.399(3) . ?
C15 H15 0.9300 . ?
C15 C14 1.343(4) . ?
C14 H14 0.9300 . ?
C23 C6 1.526(3) . ?
C23 C24 1.543(3) . ?
C6 C5 1.397(3) . ?
C5 H5 0.9300 . ?
C5 C4 1.387(3) . ?
C4 C26 1.536(3) . ?
C4 C3 1.388(3) . ?
C26 C29A 1.434(18) . ?
C26 C28A 1.721(9) . ?
C26 C27A 1.444(10) . ?
C3 H3 0.9300 . ?
C24 H24A 0.9600 . ?
C24 H24B 0.9600 . ?
C24 H24C 0.9600 . ?

loop_
_geom_torsion_atom_site_label_1
_geom_torsion_atom_site_label_2
_geom_torsion_atom_site_label_3
_geom_torsion_atom_site_label_4
_geom_torsion
_geom_torsion_site_symmetry_1
_geom_torsion_site_symmetry_2
_geom_torsion_site_symmetry_3
_geom_torsion_site_symmetry_4
_geom_torsion_publ_flag
C21 C22 C13 C18 1.3(3) . . . . ?
C21 C22 C13 C14 -178.1(2) . . . . ?
C21 C20 C19 C18 1.5(4) . . . . ?
C22 C21 C20 C19 -0.6(4) . . . . ?
C22 C13 C18 C19 -0.5(3) . . . . ?
C22 C13 C18 C17 -178.14(19) . . . . ?
C22 C13 C14 C15 178.0(2) . . . . ?
O1 C1 C6 C23 -2.1(3) . . . . ?
O1 C1 C6 C5 177.99(17) . . . . ?
O1 C12 C7 C8 179.92(17) . . . . ?
O1 C12 C7 C23 -0.5(3) . . . . ?
C20 C21 C22 C13 -0.8(4) . . . . ?
C20 C19 C18 C13 -0.9(3) . . . . ?
C20 C19 C18 C17 176.7(2) . . . . ?
C19 C18 C17 C2 -1.5(3) . . . . ?
C19 C18 C17 C16 -177.38(19) . . . . ?
C11 C10 C9 C8 1.0(4) . . . . ?
C11 C10 C9 C30 179.4(2) . . . . ?
C11 C12 C7 C8 -0.4(3) . . . . ?
C11 C12 C7 C23 179.2(2) . . . . ?
C10 C11 C12 O1 179.9(2) . . . . ?
C10 C11 C12 C7 0.2(4) . . . . ?
C10 C9 C30 C33 10.9(4) . . . . ?
C10 C9 C30 C32 -109.9(4) . . . . ?
C10 C9 C30 C31 130.9(3) . . . . ?
C25 C23 C6 C1 -117.9(2) . . . . ?
C25 C23 C6 C5 62.0(2) . . . . ?
C13 C18 C17 C2 176.08(17) . . . . ?
C13 C18 C17 C16 0.2(3) . . . . ?
C18 C13 C14 C15 -1.4(3) . . . . ?
C18 C17 C2 C1 68.2(3) . . . . ?
C18 C17 C2 C3 -113.1(2) . . . . ?
C18 C17 C16 C15 -1.5(3) . . . . ?
C17 C2 C1 O1 1.1(3) . . . . ?
C17 C2 C1 C6 -179.81(18) . . . . ?
C17 C2 C3 C4 -179.92(18) . . . . ?
C17 C16 C15 C14 1.4(4) . . . . ?
C2 C17 C16 C15 -177.5(2) . . . . ?
C2 C1 C6 C23 178.93(17) . . . . ?
C2 C1 C6 C5 -1.0(3) . . . . ?
C1 O1 C12 C11 -179.39(18) . . . . ?
C1 O1 C12 C7 0.3(3) . . . . ?
C1 C2 C3 C4 -1.2(3) . . . . ?
C1 C6 C5 C4 0.1(3) . . . . ?
C12 O1 C1 C2 -179.95(17) . . . . ?
C12 O1 C1 C6 1.0(3) . . . . ?
C12 C11 C10 C9 -0.5(4) . . . . ?
C12 C7 C8 C9 0.9(3) . . . . ?
C12 C7 C23 C25 119.2(2) . . . . ?
C12 C7 C23 C6 -0.5(3) . . . . ?
C12 C7 C23 C24 -120.7(2) . . . . ?
C7 C8 C9 C10 -1.2(3) . . . . ?
C7 C8 C9 C30 -179.68(19) . . . . ?
C7 C23 C6 C1 1.7(3) . . . . ?
C7 C23 C6 C5 -178.38(17) . . . . ?
C8 C7 C23 C25 -61.2(2) . . . . ?
C8 C7 C23 C6 179.11(17) . . . . ?
C8 C7 C23 C24 58.9(2) . . . . ?
C8 C9 C30 C33 -170.7(3) . . . . ?
C8 C9 C30 C32 68.5(3) . . . . ?
C8 C9 C30 C31 -50.7(3) . . . . ?
C16 C17 C2 C1 -115.8(2) . . . . ?
C16 C17 C2 C3 62.8(3) . . . . ?
C16 C15 C14 C13 0.1(4) . . . . ?
C14 C13 C18 C19 178.94(19) . . . . ?
C14 C13 C18 C17 1.3(3) . . . . ?
C23 C7 C8 C9 -178.68(19) . . . . ?
C23 C6 C5 C4 -179.81(18) . . . . ?
C6 C5 C4 C26 -178.72(19) . . . . ?
C6 C5 C4 C3 0.2(3) . . . . ?
C5 C4 C26 C29 -17.9(5) . . . . ?
C5 C4 C26 C27 -130.3(3) . . . . ?
C5 C4 C26 C28 115.1(4) . . . . ?
C5 C4 C26 C29A -43.8(12) . . . . ?
C5 C4 C26 C28A 62.5(5) . . . . ?
C5 C4 C26 C27A 180.0(9) . . . . ?
C5 C4 C3 C2 0.4(3) . . . . ?
C26 C4 C3 C2 179.33(19) . . . . ?
C3 C2 C1 O1 -177.53(16) . . . . ?
C3 C2 C1 C6 1.5(3) . . . . ?
C3 C4 C26 C29 163.2(5) . . . . ?
C3 C4 C26 C27 50.9(3) . . . . ?
C3 C4 C26 C28 -63.8(4) . . . . ?
C3 C4 C26 C29A 137.4(11) . . . . ?
C3 C4 C26 C28A -116.4(5) . . . . ?
C3 C4 C26 C27A 1.1(10) . . . . ?
C24 C23 C6 C1 121.8(2) . . . . ?
C24 C23 C6 C5 -58.2(2) . . . . ?
